data_9008205
loop_
_publ_author_name
'Susse, P.'

_publ_section_title
;
 Crystal structure and hydrogen bonding of copiapite
;
_journal_name_full 'Zeitschrift fur Kristallographie'
_journal_page_first 34
_journal_page_last 55
_journal_paper_doi 10.1524/zkri.1972.135.1-2.34
_journal_volume 135
_journal_year 1972
_chemical_compound_source 'Alcaparrosa, Chile'
_chemical_formula_sum 'Fe4 H42 Mg O46 S6'
_chemical_name_mineral Magnesiocopiapite
_space_group_IT_number 2
_symmetry_space_group_name_Hall '-P 1'
_symmetry_space_group_name_H-M 'P -1'
_cell_angle_alpha 91.45
_cell_angle_beta 102.15
_cell_angle_gamma 98.85
_cell_formula_units_Z 1
_cell_length_a 7.342
_cell_length_b 18.818
_cell_length_c 7.389
_cell_volume 984.368
_database_code_amcsd 0010726
_exptl_crystal_density_diffrn 2.055
_cod_original_formula_sum 'Mg Fe4 S6 O46 H42'
_cod_database_code 9008205

loop_
_space_group_symop_operation_xyz
x,y,z
-x,-y,-z

loop_
_atom_site_aniso_label
_atom_site_aniso_U_11
_atom_site_aniso_U_22
_atom_site_aniso_U_33
_atom_site_aniso_U_12
_atom_site_aniso_U_13
_atom_site_aniso_U_23
Mg 0.02153 0.02773 0.02622 0.00659 0.00443 0.00431
Fe1 0.01051 0.01862 0.00899 0.00266 0.00025 0.00279
Fe2 0.00608 0.01862 0.01266 0.00228 -0.00051 0.00304
S1 0.01127 0.02241 0.01178 0.00190 0.00165 0.00393
S2 0.01102 0.01988 0.01228 0.00139 0.00139 0.00405
S3 0.00975 0.01925 0.01520 0.00304 0.00114 0.00203
O1 0.00899 0.03559 0.03052 0.00013 0.00089 0.00342
O2 0.03635 0.02672 0.01495 0.00912 0.00912 0.00380
O3 0.01912 0.01976 0.03749 0.00810 0.00532 0.00684
O4 0.02229 0.03281 0.02229 -0.00443 0.00735 0.00772
O5 0.00494 0.03356 0.01317 -0.00051 -0.00468 0.00304
O6 0.03990 0.01342 0.02381 0.00557 0.00405 0.00076
O7 0.01596 0.02381 0.01343 0.00278 0.00025 0.00317
O8 0.01494 0.03876 0.01672 0.00190 0.00912 0.01342
O9 0.01988 0.01482 0.03407 0.00380 0.00165 0.00063
O10 0.00899 0.02470 0.01114 0.00101 -0.00089 0.00013
O11 0.01292 0.03306 0.01836 0.00368 0.00481 0.00330
O12 0.02216 0.02609 0.01457 0.00950 0.00177 0.00266
O-H13 0.01786 0.02532 0.01495 -0.00253 0.00646 0.00393
Wat14 0.02672 0.02913 0.01647 0.00240 0.00963 -0.00038
Wat15 0.02596 0.02812 0.01913 0.00659 0.00355 0.00519
Wat16 0.02558 0.04243 0.03635 -0.00393 0.00747 -0.00089
Wat17 0.01545 0.02330 0.03192 0.00760 0.00557 0.00963
Wat18 0.05687 0.04180 0.03648 0.01659 0.00380 0.00519
Wat19 0.01647 0.03318 0.02976 -0.00139 0.00950 0.00798
Wat20 0.05535 0.02621 0.04585 0.01216 0.01710 0.00317
Wat21 0.04344 0.03419 0.03914 0.00456 0.00646 0.00139
Wat22 0.04002 0.02419 0.02584 0.00443 0.01203 0.00443
Wat23 0.04686 0.03520 0.04268 0.00671 0.00646 0.01583

loop_
_atom_site_label
_atom_site_fract_x
_atom_site_fract_y
_atom_site_fract_z
_atom_site_U_iso_or_equiv
_atom_site_type_symbol
_atom_site_attached_hydrogens
Mg 0.00000 0.00000 0.00000 0.02470 Mg 0
Fe1 0.68610 0.33260 0.49440 0.01203 Fe 0
Fe2 0.68330 0.68000 0.89800 0.01127 Fe 0
S1 0.94610 0.73380 0.31130 0.01431 S 0
S2 0.72210 0.42000 0.13180 0.01381 S 0
S3 0.59450 0.20570 0.16750 0.01418 S 0
O1 0.77400 0.69930 0.17200 0.02178 O 0
O2 0.88100 0.76070 0.46900 0.02292 O 0
O3 0.94400 0.32480 0.63100 0.02267 O 0
O4 0.94300 0.21030 0.77100 0.02368 O 0
O5 0.55100 0.37020 0.03700 0.01140 O 0
O6 0.67100 0.49050 0.16600 0.02330 O 0
O7 0.80700 0.39170 0.31100 0.01735 O 0
O8 0.85700 0.42540 0.01100 0.01646 O 0
O9 0.58000 0.12720 0.17800 0.02178 O 0
O10 0.59700 0.77570 0.89300 0.01381 O 0
O11 0.71200 0.23170 0.03800 0.01950 O 0
O12 0.68200 0.24060 0.35700 0.01963 O 0
O-H13 0.56700 0.65620 0.63500 0.01786 O 1
Wat14 0.57200 0.27880 0.69400 0.02204 O 2
Wat15 0.70600 0.42620 0.64700 0.02368 O 2
Wat16 0.75800 0.94910 0.07600 0.03407 O 2
Wat17 0.77800 0.58340 0.91900 0.02077 O 2
Wat18 0.85400 0.99230 0.72800 0.04331 O 2
Wat19 0.91900 0.72060 0.81800 0.02343 O 2
Wat20 0.91200 0.09760 0.03500 0.03850 O 2
Wat21 0.72500 0.89340 0.41800 0.03926 O 2
Wat22 0.76800 0.56010 0.50900 0.02812 O 2
Wat23 0.65700 0.10070 0.57000 0.03939 O 2

loop_
_cod_changelog_entry_id
_cod_changelog_entry_author
_cod_changelog_entry_date
_cod_changelog_entry_text
1
;cod-tools version 3.8.0
Id: cif_guess_AMCSD_atom_types 9574 2023-05-10 09:00:05Z saulius
;
2023-05-10T18:51:16+03:00
;Derived atom types and hydrogen counts
from atom names that follow the AMCSD naming convention
(Wat == water, O-H == hydroxyl).
;
2
;cod-tools version 3.10.1
Id: cif_fix_AMCSD_aniso_labels 10200 2024-08-01 14:09:44Z saulius
;
2024-08-02T12:21:09+03:00
;Changed the following '_atom_site_aniso_label' values:
'OH13' -> 'O-H13'
;

loop_
_cod_related_entry_id
_cod_related_entry_database
_cod_related_entry_code
1 AMCSD 0010726
